data_4020532
loop_
_publ_author_name
'Youjun Yang'
'Jorge O. Escobedo'
'Alexander Wong'
'Corin M. Schowalter'
'Michael C. Touchy'
'Lijuan Jiao'
'William E. Crowe'
'Frank R. Fronczek'
'Robert M. Strongin'

_publ_section_title
;
 A Convenient Preparation of Xanthene Dyes
;
_journal_name_full 'Journal of Organic Chemistry'
_journal_page_first 6907
_journal_page_last 6912
_journal_paper_doi 10.1021/jo051002a
_journal_volume 70
_journal_year 2005
_chemical_formula_moiety 'C23 H23 N O7'
_chemical_formula_sum 'C23 H23 N O7'
_chemical_formula_weight 425.42
_space_group_IT_number 14
_symmetry_cell_setting monoclinic
_symmetry_space_group_name_Hall '-P 2ybc'
_symmetry_space_group_name_H-M 'P 1 21/c 1'
_cell_angle_alpha 90
_cell_angle_beta 91.634(11)
_cell_angle_gamma 90
_cell_formula_units_Z 4
_cell_length_a 8.314(2)
_cell_length_b 18.175(5)
_cell_length_c 14.129(4)
_cell_measurement_temperature 298
_cell_volume 2134.1(10)
_diffrn_ambient_temperature 298
_exptl_crystal_density_diffrn 1.324
_cod_depositor_comments
;
The following automatic conversions were performed:
'_symmetry_cell_setting' value 'Monoclinic' changed to 'monoclinic'
according to '/home/saulius/struct/CIF-dictionaries/cif_core.dic'
dictionary named 'cif_core.dic' version 2.4.1 from 2010-06-29.

Automatic conversion script
Id: cif_fix_enum 1527 2010-12-29 10:47:43Z saulius 
;
_cod_original_sg_symbol_H-M 'P 21/c'
_cod_database_code 4020532

loop_
_symmetry_equiv_pos_as_xyz
'x, y, z'
'-x, y+1/2, -z+1/2'
'-x, -y, -z'
'x, -y-1/2, z-1/2'

loop_
_atom_site_label
_atom_site_type_symbol
_atom_site_fract_x
_atom_site_fract_y
_atom_site_fract_z
_atom_site_U_iso_or_equiv
_atom_site_adp_type
_atom_site_occupancy
_atom_site_symmetry_multiplicity
_atom_site_calc_flag
_atom_site_refinement_flags
_atom_site_disorder_assembly
_atom_site_disorder_group
O1 O 0.1206(2) 0.55524(9) 0.37654(14) 0.0865(5) Uani 1 1 d . . .
O2 O 0.19447(16) 0.80876(7) 0.44008(10) 0.0621(4) Uani 1 1 d . . .
O3 O 0.76070(18) 0.86747(9) -0.04114(10) 0.0728(4) Uani 1 1 d . . .
O4 O 0.68964(15) 0.77080(8) 0.26551(10) 0.0607(4) Uani 1 1 d . . .
O5 O 0.25116(15) 0.88441(8) 0.27292(10) 0.0566(4) Uani 1 1 d . . .
H5O H 0.207(3) 0.8871(13) 0.3266(17) 0.085 Uiso 1 1 d . . .
O6 O 0.85822(19) 1.02723(9) 0.55829(11) 0.0765(5) Uani 1 1 d . . .
O7 O 0.8543(2) 0.92742(10) 0.63975(13) 0.1005(6) Uani 1 1 d . . .
N1 N 0.8122(2) 0.96411(11) 0.57136(13) 0.0626(5) Uani 1 1 d . . .
C1 C 0.3863(2) 0.83545(10) 0.28729(14) 0.0467(5) Uani 1 1 d . . .
C2 C 0.3224(2) 0.75830(10) 0.30923(14) 0.0481(5) Uani 1 1 d . . .
C3 C 0.3489(2) 0.69780(11) 0.25264(15) 0.0557(5) Uani 1 1 d . . .
H3 H 0.4126 0.7033 0.2001 0.067 Uiso 1 1 calc R . .
C4 C 0.2837(3) 0.62887(12) 0.27133(17) 0.0637(6) Uani 1 1 d . . .
H4 H 0.3031 0.5893 0.2316 0.076 Uiso 1 1 calc R . .
C5 C 0.1906(2) 0.62018(11) 0.34903(16) 0.0604(6) Uani 1 1 d . . .
C6 C 0.1608(2) 0.67913(11) 0.40727(15) 0.0567(5) Uani 1 1 d . . .
H6 H 0.0977 0.6729 0.4600 0.068 Uiso 1 1 calc R . .
C7 C 0.2243(2) 0.74722(10) 0.38766(14) 0.0510(5) Uani 1 1 d . . .
C8 C 0.4788(2) 0.83931(10) 0.19508(13) 0.0463(5) Uani 1 1 d . . .
C9 C 0.4183(2) 0.87669(11) 0.11688(14) 0.0530(5) Uani 1 1 d . . .
H9 H 0.3145 0.8956 0.1185 0.064 Uiso 1 1 calc R . .
C10 C 0.5060(2) 0.88724(11) 0.03583(14) 0.0584(5) Uani 1 1 d . . .
H10 H 0.4612 0.9126 -0.0157 0.070 Uiso 1 1 calc R . .
C11 C 0.6603(2) 0.85965(11) 0.03272(14) 0.0527(5) Uani 1 1 d . . .
C12 C 0.7237(2) 0.82064(10) 0.10933(14) 0.0512(5) Uani 1 1 d . . .
H12 H 0.8272 0.8015 0.1070 0.061 Uiso 1 1 calc R . .
C13 C 0.6345(2) 0.81007(10) 0.18895(13) 0.0471(5) Uani 1 1 d . . .
C14 C 0.4958(2) 0.86766(10) 0.36697(13) 0.0455(4) Uani 1 1 d . . .
C15 C 0.5405(2) 0.94097(10) 0.36033(14) 0.0534(5) Uani 1 1 d . . .
H15 H 0.4997 0.9692 0.3103 0.064 Uiso 1 1 calc R . .
C16 C 0.6440(2) 0.97278(11) 0.42631(14) 0.0567(5) Uani 1 1 d . . .
H16 H 0.6744 1.0218 0.4204 0.068 Uiso 1 1 calc R . .
C17 C 0.7014(2) 0.93111(10) 0.50074(13) 0.0494(5) Uani 1 1 d . . .
C18 C 0.6565(2) 0.85871(11) 0.51114(14) 0.0558(5) Uani 1 1 d . . .
H18 H 0.6940 0.8314 0.5629 0.067 Uiso 1 1 calc R . .
C19 C 0.5553(2) 0.82744(10) 0.44368(14) 0.0535(5) Uani 1 1 d . . .
H19 H 0.5261 0.7783 0.4497 0.064 Uiso 1 1 calc R . .
C20 C 0.1316(3) 0.49384(13) 0.3166(2) 0.1032(10) Uani 1 1 d . . .
H20A H 0.0888 0.5062 0.2548 0.155 Uiso 1 1 calc R . .
H20B H 0.0712 0.4538 0.3420 0.155 Uiso 1 1 calc R . .
H20C H 0.2423 0.4796 0.3120 0.155 Uiso 1 1 calc R . .
C21 C 0.1098(3) 0.80096(15) 0.52491(16) 0.0822(7) Uani 1 1 d . . .
H21A H 0.0015 0.7855 0.5103 0.123 Uiso 1 1 calc R . .
H21B H 0.1080 0.8473 0.5575 0.123 Uiso 1 1 calc R . .
H21C H 0.1623 0.7648 0.5645 0.123 Uiso 1 1 calc R . .
C22 C 0.7087(3) 0.91207(16) -0.11896(18) 0.0963(9) Uani 1 1 d . . .
H22A H 0.6154 0.8903 -0.1492 0.144 Uiso 1 1 calc R . .
H22B H 0.7933 0.9156 -0.1636 0.144 Uiso 1 1 calc R . .
H22C H 0.6823 0.9603 -0.0966 0.144 Uiso 1 1 calc R . .
C23 C 0.8563(3) 0.75666(16) 0.2755(2) 0.0900(8) Uani 1 1 d . . .
H23A H 0.8876 0.7222 0.2280 0.135 Uiso 1 1 calc R . .
H23B H 0.8798 0.7365 0.3371 0.135 Uiso 1 1 calc R . .
H23C H 0.9149 0.8017 0.2682 0.135 Uiso 1 1 calc R . .

loop_
_atom_site_aniso_label
_atom_site_aniso_U_11
_atom_site_aniso_U_22
_atom_site_aniso_U_33
_atom_site_aniso_U_23
_atom_site_aniso_U_13
_atom_site_aniso_U_12
O1 0.0867(11) 0.0518(9) 0.1212(14) 0.0068(10) 0.0077(10) -0.0113(8)
O2 0.0613(9) 0.0562(9) 0.0700(9) -0.0044(7) 0.0208(7) -0.0017(7)
O3 0.0745(10) 0.0865(11) 0.0585(9) 0.0023(8) 0.0191(8) 0.0001(8)
O4 0.0496(8) 0.0684(9) 0.0641(9) 0.0086(7) 0.0017(6) 0.0179(7)
O5 0.0475(8) 0.0574(8) 0.0651(9) 0.0031(7) 0.0057(6) 0.0141(6)
O6 0.0867(11) 0.0621(10) 0.0812(11) -0.0191(9) 0.0081(8) -0.0179(8)
O7 0.1361(17) 0.0863(13) 0.0767(12) 0.0002(11) -0.0379(11) -0.0140(11)
N1 0.0695(12) 0.0603(12) 0.0583(12) -0.0121(10) 0.0044(9) 0.0012(9)
C1 0.0408(10) 0.0450(10) 0.0544(11) -0.0003(9) 0.0037(8) 0.0078(8)
C2 0.0390(10) 0.0480(11) 0.0572(12) -0.0008(9) -0.0006(8) 0.0022(8)
C3 0.0549(12) 0.0517(12) 0.0606(12) -0.0053(10) 0.0029(9) 0.0005(10)
C4 0.0654(13) 0.0472(12) 0.0782(15) -0.0101(11) -0.0048(12) 0.0009(10)
C5 0.0543(12) 0.0460(12) 0.0805(16) 0.0075(11) -0.0078(11) -0.0008(10)
C6 0.0457(11) 0.0569(13) 0.0675(14) 0.0102(11) 0.0013(10) -0.0008(9)
C7 0.0413(10) 0.0497(12) 0.0619(13) -0.0010(10) 0.0014(9) 0.0034(9)
C8 0.0419(10) 0.0438(10) 0.0534(11) -0.0035(9) 0.0023(8) 0.0014(8)
C9 0.0465(11) 0.0565(12) 0.0558(12) 0.0008(10) -0.0022(9) 0.0025(9)
C10 0.0576(12) 0.0646(13) 0.0526(12) 0.0031(10) -0.0053(10) -0.0001(10)
C11 0.0543(12) 0.0524(12) 0.0517(12) -0.0092(10) 0.0074(9) -0.0075(9)
C12 0.0452(10) 0.0486(11) 0.0599(13) -0.0101(10) 0.0054(9) 0.0008(9)
C13 0.0456(10) 0.0432(10) 0.0523(11) -0.0039(9) -0.0005(9) 0.0039(8)
C14 0.0431(10) 0.0405(10) 0.0533(11) -0.0008(9) 0.0077(8) 0.0043(8)
C15 0.0625(12) 0.0461(11) 0.0517(12) 0.0057(10) 0.0024(10) 0.0002(9)
C16 0.0694(13) 0.0417(11) 0.0595(13) 0.0010(10) 0.0082(10) -0.0066(10)
C17 0.0499(11) 0.0484(12) 0.0501(11) -0.0094(9) 0.0062(9) 0.0002(9)
C18 0.0626(12) 0.0482(12) 0.0563(12) 0.0042(10) -0.0042(10) 0.0032(10)
C19 0.0557(11) 0.0396(11) 0.0651(13) 0.0041(9) -0.0011(10) -0.0017(9)
C20 0.105(2) 0.0481(15) 0.156(3) 0.0025(17) -0.002(2) -0.0018(14)
C21 0.0992(18) 0.0843(17) 0.0644(15) -0.0060(13) 0.0240(13) -0.0051(14)
C22 0.102(2) 0.119(2) 0.0692(17) 0.0224(16) 0.0225(14) 0.0004(17)
C23 0.0530(14) 0.124(2) 0.0930(18) 0.0242(17) -0.0054(12) 0.0208(14)

loop_
_geom_bond_atom_site_label_1
_geom_bond_atom_site_label_2
_geom_bond_distance
_geom_bond_site_symmetry_2
_geom_bond_publ_flag
O1 C5 1.377(3) . ?
O1 C20 1.406(3) . ?
O2 C7 1.368(2) . ?
O2 C21 1.415(2) . ?
O3 C11 1.362(2) . ?
O3 C22 1.423(3) . ?
O4 C13 1.364(2) . ?
O4 C23 1.413(3) . ?
O5 C1 1.443(2) . ?
O5 H5O 0.85(2) . ?
O6 N1 1.225(2) . ?
O7 N1 1.217(2) . ?
N1 C17 1.467(3) . ?
C1 C8 1.534(3) . ?
C1 C2 1.534(3) . ?
C1 C14 1.543(3) . ?
C2 C3 1.381(3) . ?
C2 C7 1.409(3) . ?
C3 C4 1.393(3) . ?
C3 H3 0.9300 . ?
C4 C5 1.370(3) . ?
C4 H4 0.9300 . ?
C5 C6 1.378(3) . ?
C6 C7 1.376(3) . ?
C6 H6 0.9300 . ?
C8 C9 1.380(3) . ?
C8 C13 1.404(2) . ?
C9 C10 1.388(3) . ?
C9 H9 0.9300 . ?
C10 C11 1.380(3) . ?
C10 H10 0.9300 . ?
C11 C12 1.386(3) . ?
C12 C13 1.379(3) . ?
C12 H12 0.9300 . ?
C14 C19 1.387(3) . ?
C14 C15 1.387(3) . ?
C15 C16 1.378(3) . ?
C15 H15 0.9300 . ?
C16 C17 1.371(3) . ?
C16 H16 0.9300 . ?
C17 C18 1.377(3) . ?
C18 C19 1.376(3) . ?
C18 H18 0.9300 . ?
C19 H19 0.9300 . ?
C20 H20A 0.9600 . ?
C20 H20B 0.9600 . ?
C20 H20C 0.9600 . ?
C21 H21A 0.9600 . ?
C21 H21B 0.9600 . ?
C21 H21C 0.9600 . ?
C22 H22A 0.9600 . ?
C22 H22B 0.9600 . ?
C22 H22C 0.9600 . ?
C23 H23A 0.9600 . ?
C23 H23B 0.9600 . ?
C23 H23C 0.9600 . ?

loop_
_cod_related_entry_id
_cod_related_entry_database
_cod_related_entry_code
1 ChemSpider 9433839
